data_7028896
loop_
_publ_author_name
'Streubel, Rainer'
'Kyri, Andreas Wolfgang'
'Duan, Lili'
'Schnakenburg, Gregor'

_publ_section_title
;
 Synthesis of Li/OR phosphinidenoid complexes: on the evidence for
 intramolecular O-Li donation and the effect of cation encapsulation.
;
_journal_issue 5
_journal_name_full 'Dalton transactions (Cambridge, England : 2003)'
_journal_page_first 2088
_journal_page_last 2097
_journal_paper_doi 10.1039/c3dt52269e
_journal_volume 43
_journal_year 2014
_chemical_formula_moiety 'C15 H25 O6 P Si2 W'
_chemical_formula_sum 'C15 H25 O6 P Si2 W'
_chemical_formula_weight 572.35
_chemical_name_systematic
; 
 ? 
;
_space_group_IT_number 14
_symmetry_cell_setting monoclinic
_symmetry_space_group_name_Hall '-P 2yab'
_symmetry_space_group_name_H-M 'P 1 21/a 1'
_atom_sites_solution_hydrogens geom
_atom_sites_solution_primary direct
_atom_sites_solution_secondary difmap
_audit_creation_method SHELXL-97
_cell_angle_alpha 90.00
_cell_angle_beta 106.845(4)
_cell_angle_gamma 90.00
_cell_formula_units_Z 4
_cell_length_a 14.8631(7)
_cell_length_b 9.4639(3)
_cell_length_c 16.6281(9)
_cell_measurement_reflns_used 8550
_cell_measurement_temperature 123(2)
_cell_measurement_theta_max 29.46
_cell_measurement_theta_min 2.86
_cell_volume 2238.60(18)
_computing_cell_refinement 'STOE X-AREA'
_computing_data_collection 'STOE X-AREA'
_computing_data_reduction 'STOE X-RED'
_computing_molecular_graphics 'DIAMOND (Brandenburg, 1999)'
_computing_publication_material 'SHELXL97 (Sheldrick, 1997)'
_computing_structure_refinement 'SHELXL-97 (Sheldrick, 1997)'
_computing_structure_solution 'SHELXS-97 (Sheldrick, 1990)'
_diffrn_ambient_temperature 123(2)
_diffrn_detector 'image plate (34 cm diameter)'
_diffrn_detector_area_resol_mean 6.67
_diffrn_detector_type STOE
_diffrn_measured_fraction_theta_full 0.976
_diffrn_measured_fraction_theta_max 0.976
_diffrn_measurement_details ' 270 frames, detector distance = 100 mm'
_diffrn_measurement_device '2-circle goniometer'
_diffrn_measurement_device_type 'STOE IPDS 2T'
_diffrn_measurement_method 'rotation method'
_diffrn_radiation_collimation '0.5 mm diameter, monocapillary'
_diffrn_radiation_monochromator 'plane graphite'
_diffrn_radiation_polarisn_norm 0
_diffrn_radiation_type 'Mo K\a'
_diffrn_radiation_wavelength 0.71073
_diffrn_reflns_av_R_equivalents 0.0389
_diffrn_reflns_av_sigmaI/netI 0.0408
_diffrn_reflns_limit_h_max 19
_diffrn_reflns_limit_h_min -18
_diffrn_reflns_limit_k_max 11
_diffrn_reflns_limit_k_min -12
_diffrn_reflns_limit_l_max 19
_diffrn_reflns_limit_l_min -21
_diffrn_reflns_number 11102
_diffrn_reflns_theta_full 28.00
_diffrn_reflns_theta_max 28.00
_diffrn_reflns_theta_min 3.06
_diffrn_source 'sealed X-ray tube, 12 x 0.4 mm long-fine focus'
_diffrn_source_current 45
_diffrn_source_power 2.25
_diffrn_source_voltage 50
_exptl_absorpt_coefficient_mu 5.363
_exptl_absorpt_correction_T_max 0.6161
_exptl_absorpt_correction_T_min 0.3254
_exptl_absorpt_correction_type integration
_exptl_absorpt_process_details 'STOE X-RED'
_exptl_crystal_colour colourless
_exptl_crystal_density_diffrn 1.698
_exptl_crystal_density_method 'not measured'
_exptl_crystal_description block
_exptl_crystal_F_000 1120
_exptl_crystal_size_max 0.27
_exptl_crystal_size_mid 0.21
_exptl_crystal_size_min 0.10
_refine_diff_density_max 0.789
_refine_diff_density_min -1.282
_refine_diff_density_rms 0.106
_refine_ls_extinction_method none
_refine_ls_goodness_of_fit_ref 0.927
_refine_ls_hydrogen_treatment mixed
_refine_ls_matrix_type full
_refine_ls_number_parameters 235
_refine_ls_number_reflns 5275
_refine_ls_number_restraints 3
_refine_ls_restrained_S_all 0.928
_refine_ls_R_factor_all 0.0314
_refine_ls_R_factor_gt 0.0222
_refine_ls_shift/su_max 0.026
_refine_ls_shift/su_mean 0.001
_refine_ls_structure_factor_coef Fsqd
_refine_ls_weighting_details 'calc w=1/[\s^2^(Fo^2^)+(0.0265P)^2^+0.0000P] where P=(Fo^2^+2Fc^2^)/3'
_refine_ls_weighting_scheme calc
_refine_ls_wR_factor_gt 0.0485
_refine_ls_wR_factor_ref 0.0499
_reflns_number_gt 4326
_reflns_number_total 5275
_reflns_threshold_expression >2sigma(I)
_cod_data_source_file c3dt52269e.txt
_cod_data_source_block 2127
_cod_depositor_comments
;
The following automatic conversions were performed:

'_exptl_absorpt_correction_type' value 'Integration' changed to
'integration' according to
/usr/data/users/saulius/automatic-downloads/current/RSC/lib/dictionaries/cif_core.dic
dictionary named 'cif_core.dic' version 2.4.2 from 2011-04-26.

Automatic conversion script
Id: cif_fix_values 2281 2013-09-26 08:29:07Z andrius 
;
_cod_original_sg_symbol_H-M 'P 21/a'
_cod_database_code 7028896

loop_
_symmetry_equiv_pos_as_xyz
'x, y, z'
'-x+1/2, y+1/2, -z'
'-x, -y, -z'
'x-1/2, -y-1/2, z'

loop_
_atom_site_label
_atom_site_type_symbol
_atom_site_fract_x
_atom_site_fract_y
_atom_site_fract_z
_atom_site_U_iso_or_equiv
_atom_site_adp_type
_atom_site_occupancy
_atom_site_symmetry_multiplicity
_atom_site_calc_flag
_atom_site_refinement_flags
C1 C 0.2160(2) 0.4245(3) 0.6047(2) 0.0256(7) Uani 1 1 d .
H1B H 0.2247 0.5163 0.5794 0.031 Uiso 1 1 calc R
H1A H 0.1654 0.3721 0.5636 0.031 Uiso 1 1 calc R
C2 C 0.3048(2) 0.3420(4) 0.6245(2) 0.0303(7) Uani 1 1 d .
H2A H 0.3053 0.2503 0.6479 0.036 Uiso 1 1 calc R
C3 C 0.3824(3) 0.3882(5) 0.6114(3) 0.0437(10) Uani 1 1 d .
H3B H 0.3841 0.4795 0.5881 0.052 Uiso 1 1 calc R
H3A H 0.4371 0.3306 0.6253 0.052 Uiso 1 1 calc R
C4 C 0.20287(19) 0.5482(3) 0.83232(18) 0.0175(5) Uani 1 1 d .
H4A H 0.1896 0.6405 0.8559 0.021 Uiso 1 1 calc R
C5 C 0.0528(2) 0.4854(4) 0.9150(2) 0.0302(7) Uani 1 1 d .
H5A H 0.0428 0.5877 0.9156 0.036 Uiso 1 1 calc R
H5B H 0.1009 0.4572 0.9665 0.036 Uiso 1 1 calc R
H5C H -0.0062 0.4363 0.9117 0.036 Uiso 1 1 calc R
C6 C 0.1182(2) 0.2447(3) 0.8197(2) 0.0293(7) Uani 1 1 d .
H6A H 0.1678 0.2188 0.8708 0.035 Uiso 1 1 calc R
H6B H 0.1393 0.2235 0.7703 0.035 Uiso 1 1 calc R
H6C H 0.0612 0.1905 0.8168 0.035 Uiso 1 1 calc R
C7 C -0.0055(2) 0.4802(4) 0.7258(2) 0.0322(8) Uani 1 1 d .
H7A H 0.0136 0.4571 0.6757 0.039 Uiso 1 1 calc R
H7B H -0.0205 0.5811 0.7255 0.039 Uiso 1 1 calc R
H7C H -0.0612 0.4246 0.7258 0.039 Uiso 1 1 calc R
C8 C 0.3680(2) 0.3355(3) 0.8637(2) 0.0310(7) Uani 1 1 d .
H8A H 0.3815 0.3678 0.8124 0.037 Uiso 1 1 calc R
H8B H 0.3233 0.2568 0.8502 0.037 Uiso 1 1 calc R
H8C H 0.4264 0.3040 0.9045 0.037 Uiso 1 1 calc R
C9 C 0.2987(3) 0.4235(4) 1.0109(2) 0.0362(8) Uani 1 1 d .
H9A H 0.2589 0.3390 1.0009 0.043 Uiso 1 1 calc R
H9B H 0.2682 0.4987 1.0340 0.043 Uiso 1 1 calc R
H9C H 0.3598 0.4012 1.0508 0.043 Uiso 1 1 calc R
C10 C 0.3991(2) 0.6364(4) 0.9330(2) 0.0301(7) Uani 1 1 d .
H10C H 0.4549 0.6112 0.9790 0.036 Uiso 1 1 calc R
H10B H 0.3681 0.7181 0.9496 0.036 Uiso 1 1 calc R
H10A H 0.4179 0.6600 0.8828 0.036 Uiso 1 1 calc R
C11 C 0.1272(2) 1.0077(3) 0.6059(2) 0.0312(7) Uani 1 1 d .
C12 C 0.2729(2) 0.8051(3) 0.6100(2) 0.0247(6) Uani 1 1 d .
C13 C 0.0743(2) 0.7156(3) 0.5689(2) 0.0242(6) Uani 1 1 d U
C14 C 0.0677(2) 0.8433(3) 0.7267(2) 0.0274(7) Uani 1 1 d .
C15 C 0.2577(2) 0.9197(3) 0.7656(2) 0.0262(7) Uani 1 1 d U
O1 O 0.18919(15) 0.4485(2) 0.68140(14) 0.0232(5) Uani 1 1 d .
O2 O 0.1055(2) 1.1118(3) 0.5712(2) 0.0482(8) Uani 1 1 d .
O3 O 0.33342(18) 0.7940(3) 0.58229(17) 0.0381(6) Uani 1 1 d .
O4 O 0.02436(17) 0.6536(3) 0.51598(18) 0.0381(6) Uani 1 1 d .
O5 O 0.0138(2) 0.8576(3) 0.7623(2) 0.0433(7) Uani 1 1 d .
O6 O 0.30729(18) 0.9720(3) 0.82352(17) 0.0382(6) Uani 1 1 d .
P P 0.22281(5) 0.59388(8) 0.73352(5) 0.01784(15) Uani 1 1 d U
H11 H 0.315(2) 0.583(3) 0.746(2) 0.021 Uiso 1 1 d .
Si1 Si 0.09247(6) 0.43771(8) 0.82196(6) 0.02038(17) Uani 1 1 d .
Si2 Si 0.31620(5) 0.48395(9) 0.90961(5) 0.02041(16) Uani 1 1 d .
W W 0.167206(8) 0.822984(11) 0.665370(8) 0.01924(4) Uani 1 1 d U

loop_
_atom_site_aniso_label
_atom_site_aniso_U_11
_atom_site_aniso_U_22
_atom_site_aniso_U_33
_atom_site_aniso_U_23
_atom_site_aniso_U_13
_atom_site_aniso_U_12
C1 0.0287(16) 0.0278(15) 0.0223(15) -0.0047(12) 0.0107(13) 0.0018(12)
C2 0.0316(17) 0.0328(17) 0.0279(16) -0.0037(14) 0.0110(14) 0.0055(14)
C3 0.0327(19) 0.060(3) 0.040(2) -0.007(2) 0.0131(17) 0.0048(18)
C4 0.0152(13) 0.0184(12) 0.0207(14) -0.0002(11) 0.0081(11) 0.0004(10)
C5 0.0272(16) 0.0315(17) 0.0364(18) 0.0033(15) 0.0165(14) -0.0021(13)
C6 0.0283(16) 0.0202(15) 0.042(2) 0.0011(14) 0.0135(15) -0.0044(12)
C7 0.0184(14) 0.0385(18) 0.0361(18) 0.0023(16) 0.0022(14) -0.0038(13)
C8 0.0250(15) 0.0284(16) 0.0365(18) -0.0002(15) 0.0040(14) 0.0098(13)
C9 0.0352(19) 0.046(2) 0.0240(17) 0.0071(15) 0.0031(15) -0.0006(16)
C10 0.0228(15) 0.0318(16) 0.0328(17) -0.0040(14) 0.0033(14) -0.0032(13)
C11 0.0348(17) 0.0225(15) 0.0385(19) 0.0070(15) 0.0138(15) 0.0027(14)
C12 0.0237(15) 0.0278(16) 0.0230(14) 0.0000(13) 0.0074(13) -0.0050(12)
C13 0.0231(15) 0.0203(13) 0.0279(15) 0.0027(11) 0.0055(11) -0.0005(10)
C14 0.0275(16) 0.0247(15) 0.0329(17) 0.0016(13) 0.0131(14) 0.0040(12)
C15 0.0284(16) 0.0211(14) 0.0294(15) -0.0032(11) 0.0089(11) 0.0006(11)
O1 0.0280(11) 0.0201(10) 0.0233(11) -0.0038(8) 0.0101(9) -0.0016(8)
O2 0.0521(17) 0.0284(13) 0.065(2) 0.0197(14) 0.0188(16) 0.0075(12)
O3 0.0313(13) 0.0552(16) 0.0320(13) 0.0003(12) 0.0157(11) -0.0059(12)
O4 0.0325(13) 0.0321(13) 0.0405(15) -0.0001(11) -0.0041(12) -0.0023(10)
O5 0.0411(15) 0.0430(15) 0.0557(18) 0.0020(13) 0.0295(14) 0.0049(12)
O6 0.0364(13) 0.0341(13) 0.0422(15) -0.0111(12) 0.0086(12) -0.0082(11)
P 0.0168(3) 0.0177(3) 0.0205(4) 0.0006(3) 0.0078(3) 0.0010(3)
Si1 0.0172(4) 0.0191(4) 0.0262(4) 0.0018(3) 0.0084(3) -0.0003(3)
Si2 0.0175(4) 0.0209(4) 0.0216(4) 0.0002(3) 0.0036(3) 0.0012(3)
W 0.01980(6) 0.01615(6) 0.02274(6) 0.00306(5) 0.00769(4) 0.00008(5)

loop_
_atom_type_symbol
_atom_type_description
_atom_type_scat_dispersion_real
_atom_type_scat_dispersion_imag
_atom_type_scat_source
C C 0.0033 0.0016 'International Tables Vol C Tables 4.2.6.8 and 6.1.1.4'
H H 0.0000 0.0000 'International Tables Vol C Tables 4.2.6.8 and 6.1.1.4'
O O 0.0106 0.0060 'International Tables Vol C Tables 4.2.6.8 and 6.1.1.4'
P P 0.1023 0.0942 'International Tables Vol C Tables 4.2.6.8 and 6.1.1.4'
Si Si 0.0817 0.0704 'International Tables Vol C Tables 4.2.6.8 and 6.1.1.4'
W W -0.8490 6.8722 'International Tables Vol C Tables 4.2.6.8 and 6.1.1.4'

loop_
_geom_angle_atom_site_label_1
_geom_angle_atom_site_label_2
_geom_angle_atom_site_label_3
_geom_angle
O1 C1 C2 109.8(3)
O1 C1 H1B 109.7
C2 C1 H1B 109.7
O1 C1 H1A 109.7
C2 C1 H1A 109.7
H1B C1 H1A 108.2
C3 C2 C1 123.8(4)
C3 C2 H2A 118.1
C1 C2 H2A 118.1
C2 C3 H3B 120.0
C2 C3 H3A 120.0
H3B C3 H3A 120.0
P C4 Si2 110.21(15)
P C4 Si1 114.34(15)
Si2 C4 Si1 117.12(15)
P C4 H4A 104.6
Si2 C4 H4A 104.6
Si1 C4 H4A 104.6
Si1 C5 H5A 109.5
Si1 C5 H5B 109.5
H5A C5 H5B 109.5
Si1 C5 H5C 109.5
H5A C5 H5C 109.5
H5B C5 H5C 109.5
Si1 C6 H6A 109.5
Si1 C6 H6B 109.5
H6A C6 H6B 109.5
Si1 C6 H6C 109.5
H6A C6 H6C 109.5
H6B C6 H6C 109.5
Si1 C7 H7A 109.5
Si1 C7 H7B 109.5
H7A C7 H7B 109.5
Si1 C7 H7C 109.5
H7A C7 H7C 109.5
H7B C7 H7C 109.5
Si2 C8 H8A 109.5
Si2 C8 H8B 109.5
H8A C8 H8B 109.5
Si2 C8 H8C 109.5
H8A C8 H8C 109.5
H8B C8 H8C 109.5
Si2 C9 H9A 109.5
Si2 C9 H9B 109.5
H9A C9 H9B 109.5
Si2 C9 H9C 109.5
H9A C9 H9C 109.5
H9B C9 H9C 109.5
Si2 C10 H10C 109.5
Si2 C10 H10B 109.5
H10C C10 H10B 109.5
Si2 C10 H10A 109.5
H10C C10 H10A 109.5
H10B C10 H10A 109.5
O2 C11 W 178.7(4)
O3 C12 W 177.5(3)
O4 C13 W 178.4(3)
O5 C14 W 178.0(3)
O6 C15 W 177.9(3)
C1 O1 P 118.6(2)
O1 P C4 100.17(13)
O1 P W 119.15(8)
C4 P W 120.36(10)
O1 P H11 99.0(14)
C4 P H11 106.1(16)
W P H11 109.4(15)
C5 Si1 C7 107.60(16)
C5 Si1 C6 111.68(17)
C7 Si1 C6 107.85(17)
C5 Si1 C4 105.23(14)
C7 Si1 C4 113.30(14)
C6 Si1 C4 111.17(14)
C10 Si2 C9 107.78(18)
C10 Si2 C8 109.98(17)
C9 Si2 C8 108.64(18)
C10 Si2 C4 107.25(14)
C9 Si2 C4 112.37(15)
C8 Si2 C4 110.75(14)
C11 W C15 92.44(14)
C11 W C14 90.56(14)
C15 W C14 87.20(14)
C11 W C12 90.40(14)
C15 W C12 89.63(13)
C14 W C12 176.73(13)
C11 W C13 90.60(13)
C15 W C13 176.44(13)
C14 W C13 90.91(14)
C12 W C13 92.21(13)
C11 W P 176.66(11)
C15 W P 88.02(9)
C14 W P 92.77(9)
C12 W P 86.29(9)
C13 W P 89.06(9)

loop_
_geom_bond_atom_site_label_1
_geom_bond_atom_site_label_2
_geom_bond_distance
C1 O1 1.459(4)
C1 C2 1.487(4)
C1 H1B 0.9900
C1 H1A 0.9900
C2 C3 1.309(6)
C2 H2A 0.9500
C3 H3B 0.9500
C3 H3A 0.9500
C4 P 1.804(3)
C4 Si2 1.899(3)
C4 Si1 1.911(3)
C4 H4A 1.0000
C5 Si1 1.863(4)
C5 H5A 0.9800
C5 H5B 0.9800
C5 H5C 0.9800
C6 Si1 1.869(3)
C6 H6A 0.9800
C6 H6B 0.9800
C6 H6C 0.9800
C7 Si1 1.868(3)
C7 H7A 0.9800
C7 H7B 0.9800
C7 H7C 0.9800
C8 Si2 1.868(3)
C8 H8A 0.9800
C8 H8B 0.9800
C8 H8C 0.9800
C9 Si2 1.866(4)
C9 H9A 0.9800
C9 H9B 0.9800
C9 H9C 0.9800
C10 Si2 1.864(3)
C10 H10C 0.9800
C10 H10B 0.9800
C10 H10A 0.9800
C11 O2 1.140(4)
C11 W 2.012(3)
C12 O3 1.128(4)
C12 W 2.045(3)
C13 O4 1.136(4)
C13 W 2.057(3)
C14 O5 1.133(4)
C14 W 2.035(4)
C15 O6 1.142(4)
C15 W 2.031(3)
O1 P 1.626(2)
P W 2.4750(7)
P H11 1.34(3)

loop_
_geom_torsion_atom_site_label_1
_geom_torsion_atom_site_label_2
_geom_torsion_atom_site_label_3
_geom_torsion_atom_site_label_4
_geom_torsion
O1 C1 C2 C3 -119.1(4)
C2 C1 O1 P 93.4(3)
C1 O1 P C4 -164.3(2)
C1 O1 P W 62.3(2)
Si2 C4 P O1 96.46(15)
Si1 C4 P O1 -37.94(17)
Si2 C4 P W -130.80(11)
Si1 C4 P W 94.80(14)
P C4 Si1 C5 -150.41(16)
Si2 C4 Si1 C5 78.46(19)
P C4 Si1 C7 -33.1(2)
Si2 C4 Si1 C7 -164.25(18)
P C4 Si1 C6 88.52(19)
Si2 C4 Si1 C6 -42.6(2)
P C4 Si2 C10 65.6(2)
Si1 C4 Si2 C10 -161.43(18)
P C4 Si2 C9 -176.17(17)
Si1 C4 Si2 C9 -43.2(2)
P C4 Si2 C8 -54.5(2)
Si1 C4 Si2 C8 78.5(2)
O2 C11 W C15 107(16)
O2 C11 W C14 -166(16)
O2 C11 W C12 17(16)
O2 C11 W C13 -75(16)
O2 C11 W P 9(18)
O6 C15 W C11 127(8)
O6 C15 W C14 36(8)
O6 C15 W C12 -143(8)
O6 C15 W C13 -22(9)
O6 C15 W P -56(8)
O5 C14 W C11 -75(9)
O5 C14 W C15 18(9)
O5 C14 W C12 32(10)
O5 C14 W C13 -165(9)
O5 C14 W P 106(9)
O3 C12 W C11 133(7)
O3 C12 W C15 41(7)
O3 C12 W C14 26(8)
O3 C12 W C13 -136(7)
O3 C12 W P -47(7)
O4 C13 W C11 147(11)
O4 C13 W C15 -64(12)
O4 C13 W C14 -122(11)
O4 C13 W C12 57(11)
O4 C13 W P -29(11)
O1 P W C11 -73.9(18)
C4 P W C11 162.0(18)
O1 P W C15 -171.80(14)
C4 P W C15 64.07(15)
O1 P W C14 101.10(14)
C4 P W C14 -23.03(14)
O1 P W C12 -82.04(13)
C4 P W C12 153.83(14)
O1 P W C13 10.23(14)
C4 P W C13 -113.89(14)
